data_1556556
loop_
_publ_author_name
'Sunada, Y.'
'Taniyama, N.'
'Shimamoto, K.'
'Kyushin, S.'
'Nagashima, H.'

_publ_section_title
;
 Construction of a Planar Tetrapalladium Cluster by the Reaction of
 Palladium(0) Bis(isocyanide) with Cyclic Tetrasilane
;
_journal_name_full Inorganics
_journal_page_first 84
_journal_paper_doi 10.3390/inorganics5040084
_journal_volume 5
_journal_year 2017
_chemical_formula_moiety 'C36 H75 O9 P3 Pd3 Si3'
_chemical_formula_sum 'C36 H75 O9 P3 Pd3 Si3'
_chemical_formula_weight 1148.36
_space_group_crystal_system triclinic
_space_group_IT_number 2
_space_group_name_Hall '-P 1'
_space_group_name_H-M_alt 'P -1'
_atom_sites_solution_hydrogens geom
_atom_sites_solution_primary direct
_atom_sites_solution_secondary difmap
_cell_angle_alpha 81.516(6)
_cell_angle_beta 85.854(6)
_cell_angle_gamma 64.096(5)
_cell_formula_units_Z 2
_cell_length_a 11.2891(18)
_cell_length_b 12.711(2)
_cell_length_c 19.549(3)
_cell_measurement_reflns_used 31166
_cell_measurement_temperature 103
_cell_measurement_theta_max 11.37
_cell_measurement_theta_min 0.83
_cell_volume 2495.6(7)
_computing_cell_refinement 'RAPID AUTO'
_computing_data_collection 'RAPID AUTO (Rigaku, ????)'
_computing_data_reduction 'RAPID AUTO'
_computing_molecular_graphics 'CrystalStructure 4.2.5'
_computing_publication_material 'CrystalStructure 4.2.5 (Rigaku, 2017)'
_computing_structure_refinement 'SHELXL97 (Sheldrick, 2008)'
_computing_structure_solution 'SIR2011 (Burla, et al., 2012)'
_diffrn_ambient_temperature 103
_diffrn_detector_area_resol_mean 14.706
_diffrn_measured_fraction_theta_full 0.998
_diffrn_measured_fraction_theta_max 0.998
_diffrn_measurement_device_type 'Rigaku R-AXIS IV'
_diffrn_measurement_method \w
_diffrn_radiation_type synchrotron
_diffrn_radiation_wavelength 0.71075
_diffrn_reflns_av_R_equivalents 0.0682
_diffrn_reflns_Laue_measured_fraction_full 0.998
_diffrn_reflns_Laue_measured_fraction_max 0.998
_diffrn_reflns_limit_h_max 14
_diffrn_reflns_limit_h_min -14
_diffrn_reflns_limit_k_max 16
_diffrn_reflns_limit_k_min -16
_diffrn_reflns_limit_l_max 25
_diffrn_reflns_limit_l_min -25
_diffrn_reflns_number 44577
_diffrn_reflns_point_group_measured_fraction_full 0.998
_diffrn_reflns_point_group_measured_fraction_max 0.998
_diffrn_reflns_theta_full 25.242
_diffrn_reflns_theta_max 27.485
_diffrn_reflns_theta_min 2.896
_diffrn_standards_interval_count .
_diffrn_standards_number 0
_exptl_absorpt_coefficient_mu 0.000
_exptl_absorpt_correction_T_max 1.000
_exptl_absorpt_correction_T_min 0.834
_exptl_absorpt_correction_type multi-scan
_exptl_absorpt_process_details 'ABSCOR (Rigaku, 1995)'
_exptl_crystal_colour yellow
_exptl_crystal_density_diffrn 1.528
_exptl_crystal_density_method 'not measured'
_exptl_crystal_description block
_exptl_crystal_F_000 1176.00
_exptl_crystal_size_max 0.120
_exptl_crystal_size_mid 0.120
_exptl_crystal_size_min 0.080
_refine_diff_density_max 2.32
_refine_diff_density_min -0.94
_refine_ls_extinction_method none
_refine_ls_goodness_of_fit_ref 1.023
_refine_ls_hydrogen_treatment constr
_refine_ls_number_parameters 507
_refine_ls_number_reflns 11457
_refine_ls_number_restraints 0
_refine_ls_R_factor_all 0.0523
_refine_ls_R_factor_gt 0.0370
_refine_ls_shift/su_max 0.002
_refine_ls_structure_factor_coef Fsqd
_refine_ls_weighting_details 'w = 1/[\s^2^(Fo^2^)+(0.0264P)^2^+4.7817P] where P=(Fo^2^+2Fc^2^)/3'
_refine_ls_weighting_scheme calc
_refine_ls_wR_factor_gt 0.0774
_refine_ls_wR_factor_ref 0.0830
_reflns_Friedel_coverage 0.000
_reflns_Friedel_fraction_full .
_reflns_Friedel_fraction_max .
_reflns_number_gt 9364
_reflns_number_total 11457
_reflns_threshold_expression F^2^>2.0\s(F^2^)
_cod_data_source_file Inorganics-2017-5-84.cif
_cod_data_source_block Pd4Si3POR3
_cod_database_code 1556556
_shelxl_version_number 2014-1

loop_
_space_group_symop_id
_space_group_symop_operation_xyz
1 +X,+Y,+Z
2 -X,-Y,-Z

loop_
_atom_site_label
_atom_site_type_symbol
_atom_site_fract_x
_atom_site_fract_y
_atom_site_fract_z
_atom_site_U_iso_or_equiv
_atom_site_adp_type
_atom_site_occupancy
_atom_site_site_symmetry_order
_atom_site_calc_flag
_atom_site_refinement_flags_posn
_atom_site_refinement_flags_adp
_atom_site_refinement_flags_occupancy
_atom_site_disorder_assembly
_atom_site_disorder_group
Pd1 Pd 0.40545(2) 0.64688(2) 0.69084(2) 0.00958(6) Uani 1 1 d . . . . .
Pd2 Pd 0.15895(2) 0.69365(2) 0.73988(2) 0.00940(6) Uani 1 1 d . . . . .
Pd3 Pd 0.36775(2) 0.50009(2) 0.79582(2) 0.00951(6) Uani 1 1 d . . . . .
P1 P 0.54080(9) 0.68852(8) 0.61862(5) 0.01404(18) Uani 1 1 d . . . . .
P2 P -0.05105(8) 0.81329(8) 0.73782(5) 0.01322(18) Uani 1 1 d . . . . .
P3 P 0.45177(9) 0.36352(8) 0.88396(5) 0.01395(18) Uani 1 1 d . . . . .
Si1 Si 0.21440(9) 0.81733(9) 0.65383(5) 0.0133(2) Uani 1 1 d . . . . .
Si2 Si 0.14509(9) 0.54421(9) 0.82409(5) 0.0140(2) Uani 1 1 d . . . . .
Si3 Si 0.57365(9) 0.46996(9) 0.74286(5) 0.01312(19) Uani 1 1 d . . . . .
O1 O 0.6914(2) 0.6411(2) 0.64241(13) 0.0168(5) Uani 1 1 d . . . . .
O2 O 0.5605(3) 0.6379(2) 0.54612(14) 0.0190(6) Uani 1 1 d . . . . .
O3 O 0.5085(3) 0.8257(2) 0.59212(15) 0.0222(6) Uani 1 1 d . . . . .
O4 O -0.1091(2) 0.9077(2) 0.66961(14) 0.0214(6) Uani 1 1 d . . . . .
O5 O -0.1583(2) 0.7601(2) 0.74748(14) 0.0187(6) Uani 1 1 d . . . . .
O6 O -0.0964(2) 0.8994(2) 0.79694(14) 0.0208(6) Uani 1 1 d . . . . .
O7 O 0.3583(2) 0.3185(2) 0.93423(14) 0.0182(6) Uani 1 1 d . . . . .
O8 O 0.5123(3) 0.4095(2) 0.93893(14) 0.0173(5) Uani 1 1 d . . . . .
O9 O 0.5739(2) 0.2381(2) 0.87387(13) 0.0167(5) Uani 1 1 d . . . . .
C1 C 0.7797(3) 0.6711(4) 0.59428(19) 0.0175(8) Uani 1 1 d . . . . .
H1A H 0.8599 0.5986 0.5870 0.021 Uiso 1 1 calc R U . . .
H1B H 0.8066 0.7247 0.6140 0.021 Uiso 1 1 calc R U . . .
C2 C 0.6621(4) 0.6495(4) 0.49974(19) 0.0184(8) Uani 1 1 d . . . . .
H2A H 0.6257 0.6825 0.4527 0.022 Uiso 1 1 calc R U . . .
H2B H 0.7361 0.5708 0.4972 0.022 Uiso 1 1 calc R U . . .
C3 C 0.5939(4) 0.8441(3) 0.5380(2) 0.0197(8) Uani 1 1 d . . . . .
H3A H 0.6248 0.9005 0.5506 0.024 Uiso 1 1 calc R U . . .
H3B H 0.5433 0.8795 0.4947 0.024 Uiso 1 1 calc R U . . .
C4 C 0.7123(3) 0.7306(3) 0.52554(19) 0.0161(7) Uani 1 1 d . . . . .
C5 C 0.8041(4) 0.7601(3) 0.4726(2) 0.0196(8) Uani 1 1 d . . . . .
H5A H 0.7526 0.8060 0.4308 0.024 Uiso 1 1 calc R U . . .
H5B H 0.8344 0.8115 0.4923 0.024 Uiso 1 1 calc R U . . .
C6 C 0.9242(4) 0.6549(4) 0.4510(2) 0.0266(9) Uani 1 1 d . . . . .
H6A H 0.8958 0.6042 0.4302 0.032 Uiso 1 1 calc R U . . .
H6B H 0.9780 0.6100 0.4917 0.032 Uiso 1 1 calc R U . . .
H6C H 0.9762 0.6826 0.4172 0.032 Uiso 1 1 calc R U . . .
C7 C -0.2436(3) 0.9953(3) 0.6731(2) 0.0187(8) Uani 1 1 d . . . . .
H7A H -0.2931 0.9948 0.6334 0.022 Uiso 1 1 calc R U . . .
H7B H -0.2454 1.0744 0.6700 0.022 Uiso 1 1 calc R U . . .
C8 C -0.2963(3) 0.8453(3) 0.7471(2) 0.0194(8) Uani 1 1 d . . . . .
H8A H -0.3397 0.8285 0.7904 0.023 Uiso 1 1 calc R U . . .
H8B H -0.3413 0.8374 0.7078 0.023 Uiso 1 1 calc R U . . .
C9 C -0.2350(3) 0.9783(4) 0.8002(2) 0.0195(8) Uani 1 1 d . . . . .
H9A H -0.2457 1.0602 0.7983 0.023 Uiso 1 1 calc R U . . .
H9B H -0.2725 0.9578 0.8447 0.023 Uiso 1 1 calc R U . . .
C10 C -0.3095(3) 0.9705(3) 0.74075(19) 0.0142(7) Uani 1 1 d . . . . .
C11 C -0.4549(3) 1.0611(4) 0.7450(2) 0.0199(8) Uani 1 1 d . . . . .
H11A H -0.4961 1.0344 0.7860 0.024 Uiso 1 1 calc R U . . .
H11B H -0.4572 1.1374 0.7523 0.024 Uiso 1 1 calc R U . . .
C12 C -0.5381(4) 1.0818(4) 0.6817(2) 0.0246(9) Uani 1 1 d . . . . .
H12A H -0.6307 1.1316 0.6917 0.030 Uiso 1 1 calc R U . . .
H12B H -0.5293 1.0059 0.6707 0.030 Uiso 1 1 calc R U . . .
H12C H -0.5078 1.1210 0.6422 0.030 Uiso 1 1 calc R U . . .
C13 C 0.4129(4) 0.2527(3) 1.00084(19) 0.0178(8) Uani 1 1 d . . . . .
H13A H 0.3941 0.1828 1.0103 0.021 Uiso 1 1 calc R U . . .
H13B H 0.3711 0.3030 1.0379 0.021 Uiso 1 1 calc R U . . .
C14 C 0.5859(4) 0.3230(3) 0.99585(19) 0.0175(7) Uani 1 1 d . . . . .
H14A H 0.5588 0.3577 1.0397 0.021 Uiso 1 1 calc R U . . .
H14B H 0.6811 0.3008 0.9886 0.021 Uiso 1 1 calc R U . . .
C15 C 0.6194(4) 0.1544(3) 0.93636(19) 0.0168(7) Uani 1 1 d . . . . .
H15A H 0.7167 0.1200 0.9382 0.020 Uiso 1 1 calc R U . . .
H15B H 0.5939 0.0895 0.9352 0.020 Uiso 1 1 calc R U . . .
C16 C 0.5612(3) 0.2135(3) 1.00067(18) 0.0141(7) Uani 1 1 d . . . . .
C17 C 0.6244(4) 0.1330(4) 1.0669(2) 0.0210(8) Uani 1 1 d . . . . .
H17A H 0.7155 0.1245 1.0691 0.025 Uiso 1 1 calc R U . . .
H17B H 0.5752 0.1722 1.1070 0.025 Uiso 1 1 calc R U . . .
C18 C 0.6292(5) 0.0098(4) 1.0746(2) 0.0329(10) Uani 1 1 d . . . . .
H18A H 0.6793 -0.0311 1.0358 0.039 Uiso 1 1 calc R U . . .
H18B H 0.5394 0.0165 1.0746 0.039 Uiso 1 1 calc R U . . .
H18C H 0.6720 -0.0349 1.1182 0.039 Uiso 1 1 calc R U . . .
C19 C 0.1456(4) 0.8493(4) 0.5636(2) 0.0214(8) Uani 1 1 d . . . . .
H19 H 0.0533 0.9122 0.5650 0.026 Uiso 1 1 calc R U . . .
C20 C 0.1380(6) 0.7407(5) 0.5436(2) 0.0455(14) Uani 1 1 d . . . . .
H20A H 0.2272 0.6796 0.5371 0.055 Uiso 1 1 calc R U . . .
H20B H 0.0889 0.7623 0.5005 0.055 Uiso 1 1 calc R U . . .
H20C H 0.0930 0.7104 0.5804 0.055 Uiso 1 1 calc R U . . .
C21 C 0.2196(4) 0.8953(4) 0.5081(2) 0.0284(10) Uani 1 1 d . . . . .
H21A H 0.1747 0.9150 0.4637 0.034 Uiso 1 1 calc R U . . .
H21B H 0.3098 0.8345 0.5038 0.034 Uiso 1 1 calc R U . . .
H21C H 0.2219 0.9660 0.5210 0.034 Uiso 1 1 calc R U . . .
C22 C 0.2087(4) 0.9598(3) 0.6767(2) 0.0177(8) Uani 1 1 d . . . . .
H22 H 0.2676 0.9821 0.6431 0.021 Uiso 1 1 calc R U . . .
C23 C 0.2660(5) 0.9378(4) 0.7486(2) 0.0316(10) Uani 1 1 d . . . . .
H23A H 0.2644 1.0109 0.7600 0.038 Uiso 1 1 calc R U . . .
H23B H 0.3571 0.8768 0.7492 0.038 Uiso 1 1 calc R U . . .
H23C H 0.2135 0.9114 0.7827 0.038 Uiso 1 1 calc R U . . .
C24 C 0.0722(4) 1.0643(4) 0.6716(3) 0.0307(10) Uani 1 1 d . . . . .
H24A H 0.0788 1.1350 0.6814 0.037 Uiso 1 1 calc R U . . .
H24B H 0.0125 1.0469 0.7053 0.037 Uiso 1 1 calc R U . . .
H24C H 0.0379 1.0780 0.6249 0.037 Uiso 1 1 calc R U . . .
C25 C 0.0777(4) 0.4464(3) 0.7933(2) 0.0198(8) Uani 1 1 d . . . . .
H25 H -0.0164 0.4752 0.8088 0.024 Uiso 1 1 calc R U . . .
C26 C 0.0796(5) 0.4545(5) 0.7148(2) 0.0372(11) Uani 1 1 d . . . . .
H26A H 0.0611 0.3919 0.7014 0.045 Uiso 1 1 calc R U . . .
H26B H 0.1665 0.4455 0.6970 0.045 Uiso 1 1 calc R U . . .
H26C H 0.0123 0.5315 0.6955 0.045 Uiso 1 1 calc R U . . .
C27 C 0.1496(5) 0.3177(4) 0.8248(3) 0.0317(10) Uani 1 1 d . . . . .
H27A H 0.2414 0.2855 0.8087 0.038 Uiso 1 1 calc R U . . .
H27B H 0.1066 0.2722 0.8106 0.038 Uiso 1 1 calc R U . . .
H27C H 0.1471 0.3129 0.8753 0.038 Uiso 1 1 calc R U . . .
C28 C 0.0763(4) 0.5662(4) 0.9153(2) 0.0193(8) Uani 1 1 d . . . . .
H28 H 0.0845 0.4878 0.9386 0.023 Uiso 1 1 calc R U . . .
C29 C -0.0695(4) 0.6516(4) 0.9170(2) 0.0260(9) Uani 1 1 d . . . . .
H29A H -0.0810 0.7312 0.8980 0.031 Uiso 1 1 calc R U . . .
H29B H -0.1019 0.6518 0.9649 0.031 Uiso 1 1 calc R U . . .
H29C H -0.1193 0.6266 0.8893 0.031 Uiso 1 1 calc R U . . .
C30 C 0.1554(4) 0.6037(5) 0.9575(2) 0.0347(11) Uani 1 1 d . . . . .
H30A H 0.1385 0.6856 0.9409 0.042 Uiso 1 1 calc R U . . .
H30B H 0.2495 0.5524 0.9526 0.042 Uiso 1 1 calc R U . . .
H30C H 0.1294 0.5974 1.0063 0.042 Uiso 1 1 calc R U . . .
C31 C 0.6505(4) 0.3420(3) 0.6899(2) 0.0187(8) Uani 1 1 d . . . . .
H31 H 0.6804 0.2675 0.7230 0.022 Uiso 1 1 calc R U . . .
C32 C 0.5484(4) 0.3421(4) 0.6428(2) 0.0264(9) Uani 1 1 d . . . . .
H32A H 0.5870 0.2708 0.6197 0.032 Uiso 1 1 calc R U . . .
H32B H 0.5206 0.4120 0.6080 0.032 Uiso 1 1 calc R U . . .
H32C H 0.4719 0.3435 0.6705 0.032 Uiso 1 1 calc R U . . .
C33 C 0.7707(4) 0.3393(4) 0.6474(2) 0.0270(9) Uani 1 1 d . . . . .
H33A H 0.8122 0.2660 0.6263 0.032 Uiso 1 1 calc R U . . .
H33B H 0.8339 0.3430 0.6776 0.032 Uiso 1 1 calc R U . . .
H33C H 0.7431 0.4070 0.6110 0.032 Uiso 1 1 calc R U . . .
C34 C 0.7111(4) 0.4759(4) 0.7900(2) 0.0190(8) Uani 1 1 d . . . . .
H34 H 0.7681 0.4962 0.7541 0.023 Uiso 1 1 calc R U . . .
C35 C 0.7984(4) 0.3591(4) 0.8312(2) 0.0296(10) Uani 1 1 d . . . . .
H35A H 0.7466 0.3383 0.8685 0.035 Uiso 1 1 calc R U . . .
H35B H 0.8715 0.3661 0.8510 0.035 Uiso 1 1 calc R U . . .
H35C H 0.8333 0.2974 0.8006 0.035 Uiso 1 1 calc R U . . .
C36 C 0.6540(5) 0.5749(4) 0.8351(2) 0.0329(11) Uani 1 1 d . . . . .
H36A H 0.5965 0.6483 0.8073 0.039 Uiso 1 1 calc R U . . .
H36B H 0.7258 0.5852 0.8540 0.039 Uiso 1 1 calc R U . . .
H36C H 0.6030 0.5549 0.8732 0.039 Uiso 1 1 calc R U . . .
C37 C 0.0086(8) 1.0611(7) 0.8851(4) 0.0245(17) Uiso 0.5 1 d . . P . .
C38 C 0.0010(11) 0.9498(11) 0.9343(6) 0.047(3) Uiso 0.5 1 d . . P . .
C39 C -0.0002(10) 1.0246(10) 0.9459(6) 0.042(2) Uiso 0.5 1 d . . P . .
C40 C -0.0105(8) 0.9183(7) 0.9846(4) 0.0208(16) Uiso 0.5 1 d . . P . .
C41 C -0.0206(11) 0.8874(11) 1.0397(6) 0.049(3) Uiso 0.5 1 d . . P . .

loop_
_atom_site_aniso_label
_atom_site_aniso_U_11
_atom_site_aniso_U_22
_atom_site_aniso_U_33
_atom_site_aniso_U_23
_atom_site_aniso_U_13
_atom_site_aniso_U_12
Pd1 0.00651(11) 0.00985(13) 0.01099(13) 0.00000(10) 0.00090(9) -0.00282(10)
Pd2 0.00667(11) 0.01099(13) 0.00944(13) 0.00049(10) 0.00021(9) -0.00339(10)
Pd3 0.00642(11) 0.01122(13) 0.01048(13) 0.00084(10) -0.00063(9) -0.00403(10)
P1 0.0113(4) 0.0145(4) 0.0154(5) -0.0007(4) 0.0009(3) -0.0052(4)
P2 0.0103(4) 0.0158(5) 0.0129(4) -0.0020(4) 0.0007(3) -0.0052(4)
P3 0.0119(4) 0.0158(5) 0.0145(5) -0.0011(4) -0.0005(3) -0.0066(4)
Si1 0.0118(4) 0.0156(5) 0.0105(5) 0.0004(4) -0.0005(4) -0.0046(4)
Si2 0.0118(4) 0.0190(5) 0.0124(5) -0.0005(4) 0.0000(4) -0.0082(4)
Si3 0.0090(4) 0.0149(5) 0.0142(5) -0.0008(4) -0.0009(3) -0.0041(4)
O1 0.0125(12) 0.0240(14) 0.0134(13) 0.0022(11) 0.0000(10) -0.0087(11)
O2 0.0188(13) 0.0281(15) 0.0164(14) -0.0061(11) 0.0031(10) -0.0154(12)
O3 0.0182(13) 0.0142(13) 0.0299(16) -0.0002(11) 0.0075(11) -0.0050(11)
O4 0.0134(12) 0.0234(15) 0.0184(14) 0.0046(11) 0.0027(10) -0.0026(11)
O5 0.0137(12) 0.0148(13) 0.0266(15) 0.0000(11) -0.0017(11) -0.0059(11)
O6 0.0129(12) 0.0262(15) 0.0214(14) -0.0111(12) -0.0027(10) -0.0039(11)
O7 0.0130(12) 0.0256(15) 0.0164(13) 0.0025(11) -0.0028(10) -0.0100(11)
O8 0.0212(13) 0.0155(13) 0.0166(13) -0.0012(10) -0.0043(10) -0.0090(11)
O9 0.0190(13) 0.0164(13) 0.0117(13) -0.0009(10) 0.0013(10) -0.0052(11)
C1 0.0139(16) 0.025(2) 0.0137(18) 0.0004(15) -0.0005(13) -0.0088(15)
C2 0.0212(18) 0.024(2) 0.0124(18) -0.0017(15) 0.0038(14) -0.0129(16)
C3 0.0179(18) 0.0178(19) 0.020(2) 0.0034(15) 0.0007(15) -0.0066(15)
C4 0.0151(16) 0.0167(18) 0.0145(18) 0.0005(14) -0.0013(14) -0.0057(14)
C5 0.0185(18) 0.024(2) 0.0160(19) 0.0030(15) 0.0018(14) -0.0108(16)
C6 0.026(2) 0.035(2) 0.023(2) -0.0090(18) 0.0110(17) -0.0177(19)
C7 0.0135(17) 0.0189(19) 0.0187(19) 0.0020(15) 0.0010(14) -0.0038(15)
C8 0.0105(16) 0.0185(19) 0.028(2) -0.0023(16) 0.0019(14) -0.0053(15)
C9 0.0145(17) 0.022(2) 0.020(2) -0.0098(16) 0.0002(14) -0.0040(15)
C10 0.0100(15) 0.0141(17) 0.0163(18) -0.0042(14) 0.0016(13) -0.0030(13)
C11 0.0111(16) 0.024(2) 0.021(2) -0.0033(16) 0.0009(14) -0.0033(15)
C12 0.0151(18) 0.020(2) 0.035(2) -0.0033(18) -0.0051(16) -0.0035(16)
C13 0.0189(18) 0.024(2) 0.0110(17) 0.0006(15) 0.0007(14) -0.0103(16)
C14 0.0213(18) 0.0187(19) 0.0153(18) -0.0035(15) -0.0046(14) -0.0101(15)
C15 0.0180(17) 0.0124(17) 0.0149(18) -0.0009(14) -0.0007(14) -0.0021(14)
C16 0.0158(16) 0.0170(18) 0.0110(17) -0.0021(14) -0.0008(13) -0.0082(14)
C17 0.0215(19) 0.025(2) 0.0173(19) -0.0010(16) -0.0025(15) -0.0112(17)
C18 0.045(3) 0.028(2) 0.028(2) 0.0118(19) -0.011(2) -0.021(2)
C19 0.0143(17) 0.034(2) 0.0122(18) 0.0010(16) -0.0019(14) -0.0076(16)
C20 0.067(4) 0.081(4) 0.019(2) -0.011(2) 0.001(2) -0.059(3)
C21 0.026(2) 0.038(3) 0.017(2) 0.0016(18) 0.0010(17) -0.012(2)
C22 0.0197(18) 0.0131(18) 0.020(2) 0.0008(15) 0.0000(15) -0.0077(15)
C23 0.042(3) 0.031(2) 0.027(2) -0.0074(19) -0.004(2) -0.020(2)
C24 0.025(2) 0.018(2) 0.045(3) -0.0067(19) 0.0025(19) -0.0059(17)
C25 0.0158(17) 0.023(2) 0.024(2) -0.0028(16) -0.0028(15) -0.0107(16)
C26 0.056(3) 0.045(3) 0.024(2) -0.006(2) -0.010(2) -0.032(3)
C27 0.035(2) 0.023(2) 0.043(3) 0.002(2) -0.014(2) -0.018(2)
C28 0.0207(18) 0.023(2) 0.0142(18) -0.0004(15) 0.0000(14) -0.0105(16)
C29 0.0177(18) 0.041(3) 0.017(2) -0.0027(18) 0.0016(15) -0.0112(18)
C30 0.024(2) 0.045(3) 0.031(3) -0.018(2) -0.0050(18) -0.006(2)
C31 0.0191(18) 0.0150(18) 0.0185(19) -0.0022(15) 0.0008(15) -0.0041(15)
C32 0.034(2) 0.021(2) 0.027(2) -0.0073(17) -0.0053(18) -0.0115(18)
C33 0.029(2) 0.021(2) 0.026(2) -0.0090(17) 0.0119(18) -0.0064(18)
C34 0.0146(17) 0.031(2) 0.0157(18) 0.0009(16) -0.0015(14) -0.0144(16)
C35 0.0166(18) 0.047(3) 0.023(2) 0.009(2) -0.0039(16) -0.0158(19)
C36 0.042(3) 0.046(3) 0.027(2) -0.012(2) 0.003(2) -0.033(2)

loop_
_atom_type_symbol
_atom_type_description
_atom_type_scat_dispersion_real
_atom_type_scat_dispersion_imag
_atom_type_scat_source
C C 0.0000 0.0000
;
International Tables for Crystallography
(Vol. C, Tables 4.2.6.8 and 6.1.1.4)
;
H H 0.0000 0.0000
;
International Tables for Crystallography
(Vol. C, Table 6.1.1.4)
;
O O 0.0000 0.0000
;
International Tables for Crystallography
(Vol. C, Tables 4.2.6.8 and 6.1.1.4)
;
Pd Pd 0.0000 0.0000
;
International Tables for Crystallography
(Vol. C, Tables 4.2.6.8 and 6.1.1.4)
;
Si Si 0.0000 0.0000
;
International Tables for Crystallography
(Vol. C, Tables 4.2.6.8 and 6.1.1.4)
;
P P 0.0000 0.0000
;
International Tables for Crystallography
(Vol. C, Tables 4.2.6.8 and 6.1.1.4)
;

loop_
_geom_angle_atom_site_label_1
_geom_angle_atom_site_label_2
_geom_angle_atom_site_label_3
_geom_angle
_geom_angle_site_symmetry_1
_geom_angle_site_symmetry_3
P1 Pd1 Si1 96.10(4) . .
P1 Pd1 Si3 93.56(4) . .
Si1 Pd1 Si3 170.27(3) . .
P1 Pd1 Pd3 148.84(3) . .
Si1 Pd1 Pd3 115.05(3) . .
Si3 Pd1 Pd3 55.28(3) . .
P1 Pd1 Pd2 151.20(3) . .
Si1 Pd1 Pd2 55.25(3) . .
Si3 Pd1 Pd2 115.16(3) . .
Pd3 Pd1 Pd2 59.928(11) . .
P2 Pd2 Si1 93.74(4) . .
P2 Pd2 Si2 96.88(4) . .
Si1 Pd2 Si2 169.30(3) . .
P2 Pd2 Pd3 151.43(3) . .
Si1 Pd2 Pd3 114.49(3) . .
Si2 Pd2 Pd3 55.05(3) . .
P2 Pd2 Pd1 148.47(3) . .
Si1 Pd2 Pd1 54.73(2) . .
Si2 Pd2 Pd1 114.65(3) . .
Pd3 Pd2 Pd1 59.895(13) . .
P3 Pd3 Si2 95.99(4) . .
P3 Pd3 Si3 94.97(4) . .
Si2 Pd3 Si3 167.66(4) . .
P3 Pd3 Pd1 147.75(3) . .
Si2 Pd3 Pd1 115.26(3) . .
Si3 Pd3 Pd1 54.97(3) . .
P3 Pd3 Pd2 148.42(3) . .
Si2 Pd3 Pd2 55.38(3) . .
Si3 Pd3 Pd2 115.09(3) . .
Pd1 Pd3 Pd2 60.177(13) . .
O2 P1 O1 101.45(14) . .
O2 P1 O3 100.69(15) . .
O1 P1 O3 99.44(14) . .
O2 P1 Pd1 114.72(10) . .
O1 P1 Pd1 117.91(10) . .
O3 P1 Pd1 119.53(10) . .
O6 P2 O5 101.59(14) . .
O6 P2 O4 100.84(15) . .
O5 P2 O4 99.63(14) . .
O6 P2 Pd2 113.69(10) . .
O5 P2 Pd2 119.70(10) . .
O4 P2 Pd2 118.35(10) . .
O8 P3 O9 101.01(14) . .
O8 P3 O7 100.60(14) . .
O9 P3 O7 99.83(14) . .
O8 P3 Pd3 110.55(10) . .
O9 P3 Pd3 121.16(10) . .
O7 P3 Pd3 120.30(10) . .
C19 Si1 C22 107.62(18) . .
C19 Si1 Pd1 122.87(14) . .
C22 Si1 Pd1 114.45(12) . .
C19 Si1 Pd2 119.37(13) . .
C22 Si1 Pd2 119.01(12) . .
Pd1 Si1 Pd2 70.02(3) . .
C25 Si2 C28 104.75(17) . .
C25 Si2 Pd3 116.29(13) . .
C28 Si2 Pd3 122.41(12) . .
C25 Si2 Pd2 116.17(13) . .
C28 Si2 Pd2 125.24(13) . .
Pd3 Si2 Pd2 69.57(3) . .
C34 Si3 C31 107.71(18) . .
C34 Si3 Pd1 119.44(13) . .
C31 Si3 Pd1 117.54(13) . .
C34 Si3 Pd3 122.57(12) . .
C31 Si3 Pd3 116.16(12) . .
Pd1 Si3 Pd3 69.75(3) . .
C1 O1 P1 117.3(2) . .
C2 O2 P1 117.0(2) . .
C3 O3 P1 115.3(2) . .
C7 O4 P2 117.1(2) . .
C8 O5 P2 116.6(2) . .
C9 O6 P2 116.8(2) . .
C13 O7 P3 116.5(2) . .
C14 O8 P3 116.4(2) . .
C15 O9 P3 115.7(2) . .
O1 C1 C4 110.4(3) . .
O1 C1 H1A 109.6 . .
C4 C1 H1A 109.6 . .
O1 C1 H1B 109.6 . .
C4 C1 H1B 109.6 . .
H1A C1 H1B 108.1 . .
O2 C2 C4 110.4(3) . .
O2 C2 H2A 109.6 . .
C4 C2 H2A 109.6 . .
O2 C2 H2B 109.6 . .
C4 C2 H2B 109.6 . .
H2A C2 H2B 108.1 . .
O3 C3 C4 112.5(3) . .
O3 C3 H3A 109.1 . .
C4 C3 H3A 109.1 . .
O3 C3 H3B 109.1 . .
C4 C3 H3B 109.1 . .
H3A C3 H3B 107.8 . .
C3 C4 C1 108.2(3) . .
C3 C4 C2 107.9(3) . .
C1 C4 C2 108.0(3) . .
C3 C4 C5 108.8(3) . .
C1 C4 C5 111.9(3) . .
C2 C4 C5 112.0(3) . .
C6 C5 C4 115.5(3) . .
C6 C5 H5A 108.4 . .
C4 C5 H5A 108.4 . .
C6 C5 H5B 108.4 . .
C4 C5 H5B 108.4 . .
H5A C5 H5B 107.5 . .
C5 C6 H6A 109.5 . .
C5 C6 H6B 109.5 . .
H6A C6 H6B 109.5 . .
C5 C6 H6C 109.5 . .
H6A C6 H6C 109.5 . .
H6B C6 H6C 109.5 . .
O4 C7 C10 110.7(3) . .
O4 C7 H7A 109.5 . .
C10 C7 H7A 109.5 . .
O4 C7 H7B 109.5 . .
C10 C7 H7B 109.5 . .
H7A C7 H7B 108.1 . .
O5 C8 C10 111.0(3) . .
O5 C8 H8A 109.4 . .
C10 C8 H8A 109.4 . .
O5 C8 H8B 109.4 . .
C10 C8 H8B 109.4 . .
H8A C8 H8B 108.0 . .
O6 C9 C10 111.2(3) . .
O6 C9 H9A 109.4 . .
C10 C9 H9A 109.4 . .
O6 C9 H9B 109.4 . .
C10 C9 H9B 109.4 . .
H9A C9 H9B 108.0 . .
C8 C10 C9 108.1(3) . .
C8 C10 C7 108.6(3) . .
C9 C10 C7 107.9(3) . .
C8 C10 C11 111.6(3) . .
C9 C10 C11 108.7(3) . .
C7 C10 C11 111.8(3) . .
C12 C11 C10 115.5(3) . .
C12 C11 H11A 108.4 . .
C10 C11 H11A 108.4 . .
C12 C11 H11B 108.4 . .
C10 C11 H11B 108.4 . .
H11A C11 H11B 107.5 . .
C11 C12 H12A 109.5 . .
C11 C12 H12B 109.5 . .
H12A C12 H12B 109.5 . .
C11 C12 H12C 109.5 . .
H12A C12 H12C 109.5 . .
H12B C12 H12C 109.5 . .
O7 C13 C16 110.1(3) . .
O7 C13 H13A 109.7 . .
C16 C13 H13A 109.7 . .
O7 C13 H13B 109.7 . .
C16 C13 H13B 109.7 . .
H13A C13 H13B 108.2 . .
O8 C14 C16 110.4(3) . .
O8 C14 H14A 109.6 . .
C16 C14 H14A 109.6 . .
O8 C14 H14B 109.6 . .
C16 C14 H14B 109.6 . .
H14A C14 H14B 108.1 . .
O9 C15 C16 111.3(3) . .
O9 C15 H15A 109.4 . .
C16 C15 H15A 109.4 . .
O9 C15 H15B 109.4 . .
C16 C15 H15B 109.4 . .
H15A C15 H15B 108.0 . .
C15 C16 C14 108.0(3) . .
C15 C16 C13 108.3(3) . .
C14 C16 C13 108.2(3) . .
C15 C16 C17 112.1(3) . .
C14 C16 C17 108.5(3) . .
C13 C16 C17 111.6(3) . .
C18 C17 C16 115.7(3) . .
C18 C17 H17A 108.3 . .
C16 C17 H17A 108.3 . .
C18 C17 H17B 108.3 . .
C16 C17 H17B 108.3 . .
H17A C17 H17B 107.4 . .
C17 C18 H18A 109.5 . .
C17 C18 H18B 109.5 . .
H18A C18 H18B 109.5 . .
C17 C18 H18C 109.5 . .
H18A C18 H18C 109.5 . .
H18B C18 H18C 109.5 . .
C21 C19 C20 110.3(4) . .
C21 C19 Si1 114.3(3) . .
C20 C19 Si1 110.6(3) . .
C21 C19 H19 107.1 . .
C20 C19 H19 107.1 . .
Si1 C19 H19 107.1 . .
C19 C20 H20A 109.5 . .
C19 C20 H20B 109.5 . .
H20A C20 H20B 109.5 . .
C19 C20 H20C 109.5 . .
H20A C20 H20C 109.5 . .
H20B C20 H20C 109.5 . .
C19 C21 H21A 109.5 . .
C19 C21 H21B 109.5 . .
H21A C21 H21B 109.5 . .
C19 C21 H21C 109.5 . .
H21A C21 H21C 109.5 . .
H21B C21 H21C 109.5 . .
C23 C22 C24 110.8(4) . .
C23 C22 Si1 109.6(3) . .
C24 C22 Si1 114.7(3) . .
C23 C22 H22 107.2 . .
C24 C22 H22 107.2 . .
Si1 C22 H22 107.2 . .
C22 C23 H23A 109.5 . .
C22 C23 H23B 109.5 . .
H23A C23 H23B 109.5 . .
C22 C23 H23C 109.5 . .
H23A C23 H23C 109.5 . .
H23B C23 H23C 109.5 . .
C22 C24 H24A 109.5 . .
C22 C24 H24B 109.5 . .
H24A C24 H24B 109.5 . .
C22 C24 H24C 109.5 . .
H24A C24 H24C 109.5 . .
H24B C24 H24C 109.5 . .
C26 C25 C27 109.8(4) . .
C26 C25 Si2 112.1(3) . .
C27 C25 Si2 112.5(3) . .
C26 C25 H25 107.4 . .
C27 C25 H25 107.4 . .
Si2 C25 H25 107.4 . .
C25 C26 H26A 109.5 . .
C25 C26 H26B 109.5 . .
H26A C26 H26B 109.5 . .
C25 C26 H26C 109.5 . .
H26A C26 H26C 109.5 . .
H26B C26 H26C 109.5 . .
C25 C27 H27A 109.5 . .
C25 C27 H27B 109.5 . .
H27A C27 H27B 109.5 . .
C25 C27 H27C 109.5 . .
H27A C27 H27C 109.5 . .
H27B C27 H27C 109.5 . .
C30 C28 C29 110.4(4) . .
C30 C28 Si2 112.1(3) . .
C29 C28 Si2 113.2(3) . .
C30 C28 H28 106.9 . .
C29 C28 H28 106.9 . .
Si2 C28 H28 106.9 . .
C28 C29 H29A 109.5 . .
C28 C29 H29B 109.5 . .
H29A C29 H29B 109.5 . .
C28 C29 H29C 109.5 . .
H29A C29 H29C 109.5 . .
H29B C29 H29C 109.5 . .
C28 C30 H30A 109.5 . .
C28 C30 H30B 109.5 . .
H30A C30 H30B 109.5 . .
C28 C30 H30C 109.5 . .
H30A C30 H30C 109.5 . .
H30B C30 H30C 109.5 . .
C32 C31 C33 110.0(3) . .
C32 C31 Si3 110.6(3) . .
C33 C31 Si3 113.7(3) . .
C32 C31 H31 107.4 . .
C33 C31 H31 107.4 . .
Si3 C31 H31 107.4 . .
C31 C32 H32A 109.5 . .
C31 C32 H32B 109.5 . .
H32A C32 H32B 109.5 . .
C31 C32 H32C 109.5 . .
H32A C32 H32C 109.5 . .
H32B C32 H32C 109.5 . .
C31 C33 H33A 109.5 . .
C31 C33 H33B 109.5 . .
H33A C33 H33B 109.5 . .
C31 C33 H33C 109.5 . .
H33A C33 H33C 109.5 . .
H33B C33 H33C 109.5 . .
C35 C34 C36 111.6(4) . .
C35 C34 Si3 113.5(3) . .
C36 C34 Si3 109.8(3) . .
C35 C34 H34 107.2 . .
C36 C34 H34 107.2 . .
Si3 C34 H34 107.2 . .
C34 C35 H35A 109.5 . .
C34 C35 H35B 109.5 . .
H35A C35 H35B 109.5 . .
C34 C35 H35C 109.5 . .
H35A C35 H35C 109.5 . .
H35B C35 H35C 109.5 . .
C34 C36 H36A 109.5 . .
C34 C36 H36B 109.5 . .
H36A C36 H36B 109.5 . .
C34 C36 H36C 109.5 . .
H36A C36 H36C 109.5 . .
H36B C36 H36C 109.5 . .
C39 C37 C38 38.2(7) . .
C39 C37 C41 49.1(7) . 2_577
C38 C37 C41 86.8(7) . 2_577
C39 C38 C40 94.9(13) . .
C39 C38 C37 49.0(9) . .
C40 C38 C37 143.8(12) . .
C38 C39 C37 92.9(12) . .
C38 C39 C41 170.0(14) . 2_577
C37 C39 C41 86.1(10) . 2_577
C38 C39 C40 43.2(9) . .
C37 C39 C40 136.0(11) . .
C41 C39 C40 137.4(11) 2_577 .
C38 C39 C40 138.7(12) . 2_577
C37 C39 C40 127.6(10) . 2_577
C41 C39 C40 41.5(7) 2_577 2_577
C40 C39 C40 96.2(7) . 2_577
C38 C40 C41 176.8(13) . .
C38 C40 C39 41.9(8) . .
C41 C40 C39 135.1(11) . .
C38 C40 C39 125.2(10) . 2_577
C41 C40 C39 51.7(8) . 2_577
C39 C40 C39 83.8(7) . 2_577
C40 C41 C39 86.8(10) . 2_577
C40 C41 C37 131.6(11) . 2_577
C39 C41 C37 44.8(7) 2_577 2_577

loop_
_geom_bond_atom_site_label_1
_geom_bond_atom_site_label_2
_geom_bond_distance
_geom_bond_site_symmetry_2
Pd1 P1 2.1868(9) .
Pd1 Si1 2.3557(10) .
Pd1 Si3 2.3601(11) .
Pd1 Pd3 2.7041(5) .
Pd1 Pd2 2.7117(5) .
Pd2 P2 2.1864(10) .
Pd2 Si1 2.3708(10) .
Pd2 Si2 2.3753(10) .
Pd2 Pd3 2.7050(5) .
Pd3 P3 2.1902(10) .
Pd3 Si2 2.3658(10) .
Pd3 Si3 2.3692(10) .
P1 O2 1.604(3) .
P1 O1 1.615(3) .
P1 O3 1.627(3) .
P2 O6 1.610(3) .
P2 O5 1.613(3) .
P2 O4 1.617(3) .
P3 O8 1.614(3) .
P3 O9 1.617(3) .
P3 O7 1.618(3) .
Si1 C19 1.895(4) .
Si1 C22 1.902(4) .
Si2 C25 1.898(4) .
Si2 C28 1.903(4) .
Si3 C34 1.895(4) .
Si3 C31 1.899(4) .
O1 C1 1.454(4) .
O2 C2 1.455(4) .
O3 C3 1.442(4) .
O4 C7 1.442(4) .
O5 C8 1.458(4) .
O6 C9 1.446(4) .
O7 C13 1.456(4) .
O8 C14 1.454(4) .
O9 C15 1.455(4) .
C1 C4 1.517(5) .
C1 H1A 0.9900 .
C1 H1B 0.9900 .
C2 C4 1.530(5) .
C2 H2A 0.9900 .
C2 H2B 0.9900 .
C3 C4 1.516(5) .
C3 H3A 0.9900 .
C3 H3B 0.9900 .
C4 C5 1.534(5) .
C5 C6 1.518(5) .
C5 H5A 0.9900 .
C5 H5B 0.9900 .
C6 H6A 0.9800 .
C6 H6B 0.9800 .
C6 H6C 0.9800 .
C7 C10 1.530(5) .
C7 H7A 0.9900 .
C7 H7B 0.9900 .
C8 C10 1.519(5) .
C8 H8A 0.9900 .
C8 H8B 0.9900 .
C9 C10 1.522(5) .
C9 H9A 0.9900 .
C9 H9B 0.9900 .
C10 C11 1.544(5) .
C11 C12 1.528(6) .
C11 H11A 0.9900 .
C11 H11B 0.9900 .
C12 H12A 0.9800 .
C12 H12B 0.9800 .
C12 H12C 0.9800 .
C13 C16 1.523(5) .
C13 H13A 0.9900 .
C13 H13B 0.9900 .
C14 C16 1.523(5) .
C14 H14A 0.9900 .
C14 H14B 0.9900 .
C15 C16 1.518(5) .
C15 H15A 0.9900 .
C15 H15B 0.9900 .
C16 C17 1.530(5) .
C17 C18 1.527(6) .
C17 H17A 0.9900 .
C17 H17B 0.9900 .
C18 H18A 0.9800 .
C18 H18B 0.9800 .
C18 H18C 0.9800 .
C19 C21 1.525(5) .
C19 C20 1.528(7) .
C19 H19 1.0000 .
C20 H20A 0.9800 .
C20 H20B 0.9800 .
C20 H20C 0.9800 .
C21 H21A 0.9800 .
C21 H21B 0.9800 .
C21 H21C 0.9800 .
C22 C23 1.525(6) .
C22 C24 1.531(5) .
C22 H22 1.0000 .
C23 H23A 0.9800 .
C23 H23B 0.9800 .
C23 H23C 0.9800 .
C24 H24A 0.9800 .
C24 H24B 0.9800 .
C24 H24C 0.9800 .
C25 C26 1.521(6) .
C25 C27 1.525(6) .
C25 H25 1.0000 .
C26 H26A 0.9800 .
C26 H26B 0.9800 .
C26 H26C 0.9800 .
C27 H27A 0.9800 .
C27 H27B 0.9800 .
C27 H27C 0.9800 .
C28 C30 1.517(6) .
C28 C29 1.527(5) .
C28 H28 1.0000 .
C29 H29A 0.9800 .
C29 H29B 0.9800 .
C29 H29C 0.9800 .
C30 H30A 0.9800 .
C30 H30B 0.9800 .
C30 H30C 0.9800 .
C31 C32 1.526(6) .
C31 C33 1.529(5) .
C31 H31 1.0000 .
C32 H32A 0.9800 .
C32 H32B 0.9800 .
C32 H32C 0.9800 .
C33 H33A 0.9800 .
C33 H33B 0.9800 .
C33 H33C 0.9800 .
C34 C35 1.519(6) .
C34 C36 1.522(6) .
C34 H34 1.0000 .
C35 H35A 0.9800 .
C35 H35B 0.9800 .
C35 H35C 0.9800 .
C36 H36A 0.9800 .
C36 H36B 0.9800 .
C36 H36C 0.9800 .
C37 C39 1.224(13) .
C37 C38 1.620(14) .
C37 C41 1.731(15) 2_577
C38 C39 1.002(14) .
C38 C40 1.026(13) .
C39 C41 1.311(16) 2_577
C39 C40 1.495(13) .
C39 C40 1.668(14) 2_577
C40 C41 1.107(14) .
C40 C39 1.668(14) 2_577
C41 C39 1.311(16) 2_577
C41 C37 1.731(15) 2_577

loop_
_geom_torsion_atom_site_label_1
_geom_torsion_atom_site_label_2
_geom_torsion_atom_site_label_3
_geom_torsion_atom_site_label_4
_geom_torsion
_geom_torsion_site_symmetry_1
_geom_torsion_site_symmetry_2
_geom_torsion_site_symmetry_3
_geom_torsion_site_symmetry_4
O2 P1 O1 C1 54.8(3) . . . .
O3 P1 O1 C1 -48.2(3) . . . .
Pd1 P1 O1 C1 -179.0(2) . . . .
O1 P1 O2 C2 -44.0(3) . . . .
O3 P1 O2 C2 58.1(3) . . . .
Pd1 P1 O2 C2 -172.2(2) . . . .
O2 P1 O3 C3 -45.7(3) . . . .
O1 P1 O3 C3 58.0(3) . . . .
Pd1 P1 O3 C3 -172.3(2) . . . .
O6 P2 O4 C7 -47.6(3) . . . .
O5 P2 O4 C7 56.3(3) . . . .
Pd2 P2 O4 C7 -172.2(2) . . . .
O6 P2 O5 C8 52.5(3) . . . .
O4 P2 O5 C8 -50.7(3) . . . .
Pd2 P2 O5 C8 178.6(2) . . . .
O5 P2 O6 C9 -48.0(3) . . . .
O4 P2 O6 C9 54.3(3) . . . .
Pd2 P2 O6 C9 -178.0(2) . . . .
O8 P3 O7 C13 -42.4(3) . . . .
O9 P3 O7 C13 60.8(3) . . . .
Pd3 P3 O7 C13 -164.0(2) . . . .
O9 P3 O8 C14 -43.1(3) . . . .
O7 P3 O8 C14 59.2(3) . . . .
Pd3 P3 O8 C14 -172.6(2) . . . .
O8 P3 O9 C15 58.4(3) . . . .
O7 P3 O9 C15 -44.5(3) . . . .
Pd3 P3 O9 C15 -179.2(2) . . . .
P1 O1 C1 C4 -7.2(4) . . . .
P1 O2 C2 C4 -10.8(4) . . . .
P1 O3 C3 C4 -10.3(4) . . . .
O3 C3 C4 C1 -52.7(4) . . . .
O3 C3 C4 C2 63.9(4) . . . .
O3 C3 C4 C5 -174.4(3) . . . .
O1 C1 C4 C3 62.0(4) . . . .
O1 C1 C4 C2 -54.6(4) . . . .
O1 C1 C4 C5 -178.2(3) . . . .
O2 C2 C4 C3 -51.7(4) . . . .
O2 C2 C4 C1 65.0(4) . . . .
O2 C2 C4 C5 -171.4(3) . . . .
C3 C4 C5 C6 -176.5(4) . . . .
C1 C4 C5 C6 64.1(5) . . . .
C2 C4 C5 C6 -57.3(5) . . . .
P2 O4 C7 C10 -6.4(4) . . . .
P2 O5 C8 C10 -2.7(4) . . . .
P2 O6 C9 C10 -5.2(4) . . . .
O5 C8 C10 C9 -56.9(4) . . . .
O5 C8 C10 C7 59.9(4) . . . .
O5 C8 C10 C11 -176.4(3) . . . .
O6 C9 C10 C8 61.7(4) . . . .
O6 C9 C10 C7 -55.7(4) . . . .
O6 C9 C10 C11 -177.1(3) . . . .
O4 C7 C10 C8 -54.9(4) . . . .
O4 C7 C10 C9 62.1(4) . . . .
O4 C7 C10 C11 -178.5(3) . . . .
C8 C10 C11 C12 -72.1(4) . . . .
C9 C10 C11 C12 168.9(3) . . . .
C7 C10 C11 C12 49.9(5) . . . .
P3 O7 C13 C16 -14.8(4) . . . .
P3 O8 C14 C16 -13.9(4) . . . .
P3 O9 C15 C16 -12.6(4) . . . .
O9 C15 C16 C14 -51.3(4) . . . .
O9 C15 C16 C13 65.7(4) . . . .
O9 C15 C16 C17 -170.7(3) . . . .
O8 C14 C16 C15 66.2(4) . . . .
O8 C14 C16 C13 -50.9(4) . . . .
O8 C14 C16 C17 -172.1(3) . . . .
O7 C13 C16 C15 -49.9(4) . . . .
O7 C13 C16 C14 66.9(4) . . . .
O7 C13 C16 C17 -173.9(3) . . . .
C15 C16 C17 C18 -51.2(4) . . . .
C14 C16 C17 C18 -170.3(3) . . . .
C13 C16 C17 C18 70.5(4) . . . .
C22 Si1 C19 C21 58.8(3) . . . .
Pd1 Si1 C19 C21 -77.5(3) . . . .
Pd2 Si1 C19 C21 -161.5(3) . . . .
C22 Si1 C19 C20 -176.0(3) . . . .
Pd1 Si1 C19 C20 47.8(3) . . . .
Pd2 Si1 C19 C20 -36.3(3) . . . .
C28 Si2 C25 C26 159.3(3) . . . .
Pd3 Si2 C25 C26 -62.2(3) . . . .
Pd2 Si2 C25 C26 16.7(4) . . . .
C28 Si2 C25 C27 -76.3(3) . . . .
Pd3 Si2 C25 C27 62.1(3) . . . .
Pd2 Si2 C25 C27 141.1(3) . . . .
C34 Si3 C31 C32 -172.2(3) . . . .
Pd1 Si3 C31 C32 -33.7(3) . . . .
Pd3 Si3 C31 C32 46.0(3) . . . .
C34 Si3 C31 C33 -47.8(3) . . . .
Pd1 Si3 C31 C33 90.6(3) . . . .
Pd3 Si3 C31 C33 170.3(3) . . . .
C31 Si3 C34 C35 -52.5(3) . . . .
Pd1 Si3 C34 C35 170.0(2) . . . .
Pd3 Si3 C34 C35 86.3(3) . . . .
C31 Si3 C34 C36 -178.2(3) . . . .
Pd1 Si3 C34 C36 44.3(3) . . . .
Pd3 Si3 C34 C36 -39.3(3) . . . .
C41 C37 C38 C39 7.5(11) 2_577 . . .
C39 C37 C38 C40 4.1(17) . . . .
C41 C37 C38 C40 12(2) 2_577 . . .
C40 C38 C39 C37 -177.6(10) . . . .
C40 C38 C39 C41 99(8) . . . 2_577
C37 C38 C39 C41 -84(8) . . . 2_577
C37 C38 C39 C40 177.6(10) . . . .
C40 C38 C39 C40 13(2) . . . 2_577
C37 C38 C39 C40 -169(2) . . . 2_577
C41 C37 C39 C38 -170.0(14) 2_577 . . .
C38 C37 C39 C41 170.0(14) . . . 2_577
C38 C37 C39 C40 -2.4(10) . . . .
C41 C37 C39 C40 -172.4(18) 2_577 . . .
C38 C37 C39 C40 171.1(18) . . . 2_577
C41 C37 C39 C40 1.1(8) 2_577 . . 2_577
C37 C38 C40 C39 -3.1(13) . . . .
C39 C38 C40 C39 -10.6(18) . . . 2_577
C37 C38 C40 C39 -14(3) . . . 2_577
C37 C39 C40 C38 3.5(15) . . . .
C41 C39 C40 C38 -165(2) 2_577 . . .
C40 C39 C40 C38 -171.3(15) 2_577 . . .
C38 C39 C40 C41 178.1(18) . . . .
C37 C39 C40 C41 -178.3(14) . . . .
C41 C39 C40 C41 13(3) 2_577 . . .
C40 C39 C40 C41 6.8(14) 2_577 . . .
C38 C39 C40 C39 171.3(15) . . . 2_577
C37 C39 C40 C39 174.8(17) . . . 2_577
C41 C39 C40 C39 6.0(12) 2_577 . . 2_577
C40 C39 C40 C39 0.000(0) 2_577 . . 2_577
C39 C40 C41 C39 -8.7(18) . . . 2_577
C39 C40 C41 C37 -10(2) . . . 2_577
C39 C40 C41 C37 -1.2(9) 2_577 . . 2_577
